data_4343123
loop_
_publ_author_name
'Arnold, Polly L.'
'P\'echarman, Anne-Fr\'ed\'erique'
'Lord, Rianne M.'
'Jones, Guy M.'
'Hollis, Emmalina'
'Nichol, Gary S.'
'Maron, Laurent'
'Fang, Jian'
'Davin, Thomas'
'Love, Jason B.'

_publ_section_title
;
 Control of oxo-group functionalization and reduction of the uranyl ion.
;
_journal_issue 7
_journal_name_full 'Inorganic chemistry'
_journal_page_first 3702
_journal_page_last 3710
_journal_paper_doi 10.1021/acs.inorgchem.5b00420
_journal_volume 54
_journal_year 2015
_chemical_absolute_configuration unk
_chemical_formula_moiety 'C47 H47 N9 O2 U, 2(C4 H8 O)'
_chemical_formula_sum 'C55 H63 N9 O4 U'
_chemical_formula_weight 1152.17
_space_group_crystal_system orthorhombic
_space_group_IT_number 19
_space_group_name_Hall 'P 2ac 2ab'
_space_group_name_H-M_alt 'P 21 21 21'
_symmetry_space_group_name_Hall 'P 2ac 2ab'
_symmetry_space_group_name_H-M 'P 21 21 21'
_atom_sites_solution_hydrogens geom
_audit_creation_date 2015-03-05
_audit_creation_method
;
Olex2 1.2
(compiled 2015.01.26 svn.r3150 for OlexSys, GUI svn.r4998)
;
_cell_angle_alpha 90
_cell_angle_beta 90
_cell_angle_gamma 90
_cell_formula_units_Z 4
_cell_length_a 13.3655(3)
_cell_length_b 14.7033(3)
_cell_length_c 26.6592(8)
_cell_measurement_reflns_used 5586
_cell_measurement_temperature 170(2)
_cell_measurement_theta_max 22.6150
_cell_measurement_theta_min 3.3420
_cell_volume 5239.0(2)
_computing_cell_refinement
;
CrysAlisPro, Agilent Technologies,
Version 1.171.37.34 (release 22-05-2014 CrysAlis171 .NET)
(compiled May 22 2014,16:03:01)
;
_computing_data_collection
;
CrysAlisPro, Agilent Technologies,
Version 1.171.37.34 (release 22-05-2014 CrysAlis171 .NET)
(compiled May 22 2014,16:03:01)
;
_computing_data_reduction
;
CrysAlisPro, Agilent Technologies,
Version 1.171.37.34 (release 22-05-2014 CrysAlis171 .NET)
(compiled May 22 2014,16:03:01)
;
_computing_molecular_graphics 'Olex2 (Dolomanov et al., 2009)'
_computing_publication_material 'Olex2 (Dolomanov et al., 2009)'
_computing_structure_refinement 'ShelXL (Sheldrick, 2008)'
_diffrn_ambient_temperature 170.15
_diffrn_detector 'CCD plate'
_diffrn_detector_area_resol_mean 16.1042
_diffrn_detector_type Eos
_diffrn_measured_fraction_theta_full 0.997
_diffrn_measured_fraction_theta_max 0.997
_diffrn_measurement_details
;
  1 omega  -95.00  -34.00   1.0000   10.0000
omega____ theta____ kappa____ phi______ frames
    -      -19.2955 -179.0000  -30.0000 61

  2 omega  -25.00   64.00   1.0000   10.0000
omega____ theta____ kappa____ phi______ frames
    -       21.9518  -99.0000    0.0000 89

  3 omega  -22.00   95.00   1.0000   10.0000
omega____ theta____ kappa____ phi______ frames
    -       21.9518   19.0000 -150.0000 117

  4 omega  -88.00  -47.00   1.0000   10.0000
omega____ theta____ kappa____ phi______ frames
    -      -19.2955  -57.0000  -30.0000 41
;
_diffrn_measurement_device 'four-circle diffractometer'
_diffrn_measurement_device_type 'Xcalibur, Eos'
_diffrn_measurement_method '\w scans'
_diffrn_orient_matrix_UB_11 0.0020431000
_diffrn_orient_matrix_UB_12 -0.0348017000
_diffrn_orient_matrix_UB_13 0.0183955000
_diffrn_orient_matrix_UB_21 0.0194926000
_diffrn_orient_matrix_UB_22 0.0315494000
_diffrn_orient_matrix_UB_23 0.0175934000
_diffrn_orient_matrix_UB_31 -0.0493286000
_diffrn_orient_matrix_UB_32 0.0110175000
_diffrn_orient_matrix_UB_33 0.0077119000
_diffrn_radiation_monochromator graphite
_diffrn_radiation_probe x-ray
_diffrn_radiation_type MoK\a
_diffrn_radiation_wavelength 0.71073
_diffrn_reflns_av_R_equivalents 0.0807
_diffrn_reflns_av_unetI/netI 0.1041
_diffrn_reflns_laue_measured_fraction_full 0.997
_diffrn_reflns_laue_measured_fraction_max 0.997
_diffrn_reflns_limit_h_max 14
_diffrn_reflns_limit_h_min -15
_diffrn_reflns_limit_k_max 16
_diffrn_reflns_limit_k_min -17
_diffrn_reflns_limit_l_max 31
_diffrn_reflns_limit_l_min -25
_diffrn_reflns_number 27047
_diffrn_reflns_point_group_measured_fraction_full 0.998
_diffrn_reflns_point_group_measured_fraction_max 0.998
_diffrn_reflns_theta_full 24.713
_diffrn_reflns_theta_max 24.713
_diffrn_reflns_theta_min 3.056
_diffrn_source 'Enhance (Mo) X-ray Source'
_exptl_absorpt_coefficient_mu 3.152
_exptl_absorpt_correction_T_max 0.992
_exptl_absorpt_correction_T_min 0.985
_exptl_absorpt_correction_type analytical
_exptl_absorpt_process_details
;
CrysAlisPro, Agilent Technologies,
Version 1.171.37.34 (release 22-05-2014 CrysAlis171 .NET)
(compiled May 22 2014,16:03:01)
Analytical numeric absorption correction using a multifaceted crystal
            model based on expressions derived by R.C. Clark & J.S. Reid.
(Clark, R. C. & Reid, J. S. (1995). Acta Cryst. A51, 887-897)
Empirical absorption correction using spherical harmonics,
 implemented in SCALE3 ABSPACK scaling algorithm.
;
_exptl_crystal_colour 'dark brown'
_exptl_crystal_density_diffrn 1.461
_exptl_crystal_description block
_exptl_crystal_F_000 2320
_exptl_crystal_size_max 0.2007
_exptl_crystal_size_mid 0.0975
_exptl_crystal_size_min 0.0789
_refine_diff_density_max 1.164
_refine_diff_density_min -0.887
_refine_diff_density_rms 0.123
_refine_ls_abs_structure_details
;
 Refined as an inversion twin.
;
_refine_ls_abs_structure_Flack 0.451(9)
_refine_ls_extinction_method none
_refine_ls_goodness_of_fit_ref 1.040
_refine_ls_hydrogen_treatment constr
_refine_ls_matrix_type full
_refine_ls_number_parameters 615
_refine_ls_number_reflns 8900
_refine_ls_number_restraints 32
_refine_ls_restrained_S_all 1.039
_refine_ls_R_factor_all 0.0709
_refine_ls_R_factor_gt 0.0517
_refine_ls_shift/su_max 0.001
_refine_ls_shift/su_mean 0.000
_refine_ls_structure_factor_coef Fsqd
_refine_ls_weighting_details 'w=1/[\s^2^(Fo^2^)+(0.0172P)^2^] where P=(Fo^2^+2Fc^2^)/3'
_refine_ls_weighting_scheme calc
_refine_ls_wR_factor_gt 0.0733
_refine_ls_wR_factor_ref 0.0791
_reflns_Friedel_coverage 0.802
_reflns_friedel_fraction_full 0.999
_reflns_friedel_fraction_max 0.999
_reflns_number_gt 7398
_reflns_number_total 8900
_reflns_threshold_expression 'I > 2\s(I)'
_cod_data_source_file ic5b00420_si_004.cif
_cod_data_source_block p15122ref
_cod_database_code 4343123
_chemical_oxdiff_formula C44H44Cl1N8O2U1Zn1
_shelx_space_group_comment
;
The symmetry employed for this shelxl refinement is uniquely defined
by the following loop, which should always be used as a source of
symmetry information in preference to the above space-group names.
They are only intended as comments.
;
_reflns_odcompleteness_completeness 99.64
_reflns_odcompleteness_iscentric 1
_reflns_odcompleteness_theta 24.66
_olex2_refinement_description
;
1. Twinned data refinement
 Scales: 0.549(9) 0.451(9)
2. Fixed Uiso
 At 1.2 times of:
  All C(H) groups, All C(H,H) groups, All N(H) groups
 At 1.5 times of:
  All C(H,H,H) groups
3. Restrained distances
 C48-C49
 1.42 with sigma of 0.02
 C51-C50
 1.42 with sigma of 0.02
4. Uiso/Uaniso restraints and constraints
Uanis(C45) = Uanis(C47)
Uanis(C44) = Uanis(C43)
5. Rigid body (RIGU) restrains
 C48, C49, C50, C51, O3
 with sigma for 1-2 distances of 0.004 and sigma for 1-3 distances of 0.004
6.a Secondary CH2 refined with riding coordinates:
 C48(H48A,H48B), C49(H49A,H49B), C50(H50A,H50B), C51(H51A,H51B), C52(H52A,
 H52B), C53(H53A,H53B), C54(H54A,H54B), C55(H55A,H55B)
6.b Me refined with riding coordinates:
 C20(H20A,H20B,H20C), C21(H21A,H21B,H21C), C41(H41A,H41B,H41C), C42(H42A,H42B,
 H42C)
6.c Aromatic/amide H refined with riding coordinates:
 C2(H2), C3(H3), C5(H5), C7(H7), C12(H12), C14(H14), C16(H16), C17(H17),
 C23(H23), C24(H24), C26(H26), C28(H28), C33(H33), C35(H35), C37(H37), C38(H38),
  C43(H43), C44(H44), C45(H45), C46(H46), C47(H47), N4(H4), N5(H5A)
6.d Idealised Me refined as rotating group:
 C9(H9A,H9B,H9C), C11(H11A,H11B,H11C), C30(H30A,H30B,H30C), C32(H32A,H32B,H32C)
;
_shelx_shelxl_version_number 2014/7
_olex2_submission_special_instructions 'No special instructions were received'

loop_
_space_group_symop_operation_xyz
'x, y, z'
'-x+1/2, -y, z+1/2'
'-x, y+1/2, -z+1/2'
'x+1/2, -y+1/2, -z'

loop_
_atom_site_label
_atom_site_type_symbol
_atom_site_fract_x
_atom_site_fract_y
_atom_site_fract_z
_atom_site_U_iso_or_equiv
_atom_site_adp_type
_atom_site_occupancy
_atom_site_site_symmetry_order
_atom_site_calc_flag
_atom_site_refinement_flags_posn
_atom_site_refinement_flags_adp
C1 C 1.8862(8) 1.6058(7) 1.2169(4) 0.017(3) Uani 1 1 d . .
C2 C 1.8718(8) 1.5354(7) 1.2504(4) 0.027(3) Uani 1 1 d . .
H2 H 1.9075 1.4795 1.2510 0.032 Uiso 1 1 calc R .
C3 C 1.7964(8) 1.5605(7) 1.2832(4) 0.025(3) Uani 1 1 d . .
H3 H 1.7710 1.5257 1.3104 0.030 Uiso 1 1 calc R .
C4 C 1.7648(7) 1.6471(7) 1.2684(4) 0.022(3) Uani 1 1 d . .
C5 C 1.6869(7) 1.7023(7) 1.2852(4) 0.022(3) Uani 1 1 d . .
H5 H 1.6496 1.6852 1.3140 0.026 Uiso 1 1 calc R .
C6 C 1.5858(7) 1.8342(9) 1.2818(4) 0.023(3) Uani 1 1 d . .
C7 C 1.5902(9) 1.8671(8) 1.3300(5) 0.036(4) Uani 1 1 d . .
H7 H 1.6427 1.8478 1.3515 0.043 Uiso 1 1 calc R .
C8 C 1.5187(9) 1.9287(9) 1.3480(5) 0.033(3) Uani 1 1 d . .
C9 C 1.5298(10) 1.9655(11) 1.4010(5) 0.066(5) Uani 1 1 d . .
H9A H 1.5249 2.0319 1.4004 0.099 Uiso 1 1 calc GR .
H9B H 1.5951 1.9476 1.4145 0.099 Uiso 1 1 calc GR .
H9C H 1.4766 1.9405 1.4222 0.099 Uiso 1 1 calc GR .
C10 C 1.4423(8) 1.9563(8) 1.3160(4) 0.026(3) Uani 1 1 d . .
C11 C 1.3681(9) 2.0273(8) 1.3332(5) 0.041(4) Uani 1 1 d . .
H11A H 1.3157 2.0343 1.3078 0.062 Uiso 1 1 calc GR .
H11B H 1.4026 2.0855 1.3379 0.062 Uiso 1 1 calc GR .
H11C H 1.3379 2.0082 1.3650 0.062 Uiso 1 1 calc GR .
C12 C 1.4372(8) 1.9194(8) 1.2684(5) 0.022(3) Uani 1 1 d . .
H12 H 1.3831 1.9363 1.2473 0.027 Uiso 1 1 calc R .
C13 C 1.5081(8) 1.8585(7) 1.2503(5) 0.021(3) Uani 1 1 d . .
C14 C 1.4302(9) 1.8024(8) 1.1779(5) 0.029(3) Uani 1 1 d . .
H14 H 1.3677 1.8095 1.1944 0.035 Uiso 1 1 calc R .
C15 C 1.4314(8) 1.7690(7) 1.1280(5) 0.023(3) Uani 1 1 d . .
C16 C 1.3548(8) 1.7426(8) 1.0963(5) 0.033(3) Uani 1 1 d . .
H16 H 1.2852 1.7440 1.1036 0.040 Uiso 1 1 calc R .
C17 C 1.3999(9) 1.7130(8) 1.0507(5) 0.039(4) Uani 1 1 d . .
H17 H 1.3651 1.6916 1.0220 0.047 Uiso 1 1 calc R .
C18 C 1.5005(9) 1.7204(8) 1.0551(5) 0.029(3) Uani 1 1 d . .
C19 C 1.5847(8) 1.7045(8) 1.0183(5) 0.029(3) Uani 1 1 d . .
C20 C 1.6698(8) 1.6469(7) 1.0419(4) 0.034(3) Uani 1 1 d . .
H20A H 1.6427 1.5884 1.0531 0.050 Uiso 1 1 calc R .
H20B H 1.7222 1.6364 1.0168 0.050 Uiso 1 1 calc R .
H20C H 1.6981 1.6795 1.0706 0.050 Uiso 1 1 calc R .
C21 C 1.5436(9) 1.6516(9) 0.9738(5) 0.045(4) Uani 1 1 d . .
H21A H 1.5177 1.5929 0.9853 0.068 Uiso 1 1 calc R .
H21B H 1.4895 1.6864 0.9581 0.068 Uiso 1 1 calc R .
H21C H 1.5972 1.6415 0.9493 0.068 Uiso 1 1 calc R .
C22 C 1.6243(8) 1.7939(8) 1.0009(5) 0.030(3) Uani 1 1 d . .
C23 C 1.6198(8) 1.8368(10) 0.9545(5) 0.038(3) Uani 1 1 d . .
H23 H 1.5898 1.8133 0.9249 0.046 Uiso 1 1 calc R .
C24 C 1.6674(9) 1.9208(9) 0.9593(5) 0.037(4) Uani 1 1 d . .
H24 H 1.6745 1.9646 0.9333 0.045 Uiso 1 1 calc R .
C25 C 1.7017(10) 1.9300(8) 1.0065(4) 0.027(3) Uani 1 1 d . .
C26 C 1.7511(8) 2.0014(8) 1.0329(5) 0.032(3) Uani 1 1 d . .
H26 H 1.7712 2.0542 1.0151 0.039 Uiso 1 1 calc R .
C27 C 1.8076(10) 2.0703(7) 1.1060(5) 0.026(3) Uani 1 1 d . .
C28 C 1.7828(9) 2.1600(8) 1.0974(4) 0.040(3) Uani 1 1 d . .
H28 H 1.7388 2.1735 1.0705 0.048 Uiso 1 1 calc R .
C29 C 1.8190(10) 2.2318(8) 1.1262(6) 0.043(4) Uani 1 1 d . .
C30 C 1.7842(12) 2.3280(9) 1.1146(5) 0.075(5) Uani 1 1 d . .
H30A H 1.8401 2.3630 1.1007 0.113 Uiso 1 1 calc GR .
H30B H 1.7605 2.3571 1.1454 0.113 Uiso 1 1 calc GR .
H30C H 1.7296 2.3258 1.0901 0.113 Uiso 1 1 calc GR .
C31 C 1.8833(10) 2.2129(9) 1.1656(5) 0.037(4) Uani 1 1 d . .
C32 C 1.9249(10) 2.2865(8) 1.1981(6) 0.060(4) Uani 1 1 d . .
H32A H 1.8698 2.3212 1.2131 0.090 Uiso 1 1 calc GR .
H32B H 1.9666 2.3272 1.1779 0.090 Uiso 1 1 calc GR .
H32C H 1.9655 2.2593 1.2248 0.090 Uiso 1 1 calc GR .
C33 C 1.9089(9) 2.1221(8) 1.1750(5) 0.033(4) Uani 1 1 d . .
H33 H 1.9531 2.1086 1.2020 0.040 Uiso 1 1 calc R .
C34 C 1.8723(9) 2.0524(8) 1.1466(5) 0.031(3) Uani 1 1 d . .
C35 C 1.9916(9) 1.9388(8) 1.1561(4) 0.026(3) Uani 1 1 d . .
H35 H 2.0390 1.9857 1.1501 0.031 Uiso 1 1 calc R .
C36 C 2.0267(8) 1.8477(7) 1.1645(4) 0.019(3) Uani 1 1 d . .
C37 C 2.1223(8) 1.8135(7) 1.1660(4) 0.022(3) Uani 1 1 d . .
H37 H 2.1830 1.8468 1.1635 0.027 Uiso 1 1 calc R .
C38 C 2.1115(8) 1.7198(7) 1.1720(4) 0.022(3) Uani 1 1 d . .
H38 H 2.1640 1.6766 1.1753 0.026 Uiso 1 1 calc R .
C39 C 2.0098(8) 1.7017(7) 1.1723(4) 0.020(3) Uani 1 1 d . .
C40 C 1.9565(8) 1.6090(7) 1.1723(4) 0.018(3) Uani 1 1 d . .
C41 C 1.8973(8) 1.5990(8) 1.1242(4) 0.030(3) Uani 1 1 d . .
H41A H 1.9430 1.6011 1.0955 0.045 Uiso 1 1 calc R .
H41B H 1.8618 1.5407 1.1244 0.045 Uiso 1 1 calc R .
H41C H 1.8488 1.6488 1.1216 0.045 Uiso 1 1 calc R .
C42 C 2.0368(8) 1.5322(7) 1.1762(5) 0.039(4) Uani 1 1 d . .
H42A H 2.0746 1.5393 1.2074 0.059 Uiso 1 1 calc R .
H42B H 2.0036 1.4728 1.1760 0.059 Uiso 1 1 calc R .
H42C H 2.0826 1.5363 1.1475 0.059 Uiso 1 1 calc R .
C43 C 1.7025(11) 2.0262(9) 1.2520(6) 0.070(4) Uani 1 1 d . .
H43 H 1.7509 2.0102 1.2766 0.084 Uiso 1 1 calc R .
C44 C 1.6437(10) 2.1001(10) 1.2581(7) 0.070(4) Uani 1 1 d . .
H44 H 1.6475 2.1343 1.2883 0.084 Uiso 1 1 calc R .
C45 C 1.5813(13) 2.1252(10) 1.2225(7) 0.071(4) Uani 1 1 d . .
H45 H 1.5428 2.1789 1.2271 0.086 Uiso 1 1 calc R .
C46 C 1.5704(14) 2.0789(12) 1.1813(7) 0.089(7) Uani 1 1 d . .
H46 H 1.5255 2.0983 1.1559 0.107 Uiso 1 1 calc R .
C47 C 1.6238(11) 2.0043(10) 1.1759(6) 0.071(4) Uani 1 1 d . .
H47 H 1.6139 1.9695 1.1463 0.086 Uiso 1 1 calc R .
C48 C 2.107(2) 2.188(2) 1.0192(10) 0.222(15) Uani 1 1 d D U
H48A H 2.1444 2.1426 0.9993 0.267 Uiso 1 1 calc R .
H48B H 2.0421 2.1995 1.0027 0.267 Uiso 1 1 calc R .
C49 C 2.092(2) 2.157(2) 1.0676(10) 0.176(11) Uani 1 1 d D U
H49A H 2.1293 2.0992 1.0733 0.212 Uiso 1 1 calc R .
H49B H 2.0205 2.1465 1.0743 0.212 Uiso 1 1 calc R .
C50 C 2.130(2) 2.226(2) 1.0977(11) 0.210(15) Uani 1 1 d D U
H50A H 2.0752 2.2520 1.1181 0.252 Uiso 1 1 calc R .
H50B H 2.1807 2.2008 1.1209 0.252 Uiso 1 1 calc R .
C51 C 2.174(3) 2.296(2) 1.0701(11) 0.244(18) Uani 1 1 d D U
H51A H 2.1399 2.3547 1.0761 0.292 Uiso 1 1 calc R .
H51B H 2.2460 2.3023 1.0782 0.292 Uiso 1 1 calc R .
C52 C 1.6246(17) 1.5049(15) 1.4136(9) 0.109(7) Uani 1 1 d . .
H52A H 1.6965 1.4896 1.4168 0.131 Uiso 1 1 calc R .
H52B H 1.5970 1.4703 1.3849 0.131 Uiso 1 1 calc R .
C53 C 1.574(2) 1.4799(18) 1.4580(13) 0.161(14) Uani 1 1 d . .
H53A H 1.6154 1.4382 1.4784 0.193 Uiso 1 1 calc R .
H53B H 1.5099 1.4491 1.4500 0.193 Uiso 1 1 calc R .
C54 C 1.556(3) 1.562(2) 1.4843(11) 0.187(17) Uani 1 1 d . .
H54A H 1.6060 1.5707 1.5113 0.224 Uiso 1 1 calc R .
H54B H 1.4883 1.5618 1.4996 0.224 Uiso 1 1 calc R .
C55 C 1.564(2) 1.6330(17) 1.4482(12) 0.156(12) Uani 1 1 d . .
H55A H 1.6022 1.6847 1.4621 0.187 Uiso 1 1 calc R .
H55B H 1.4963 1.6551 1.4387 0.187 Uiso 1 1 calc R .
N1 N 1.8204(5) 1.6733(7) 1.2266(3) 0.024(2) Uani 1 1 d . .
N2 N 1.6651(6) 1.7768(6) 1.2617(3) 0.025(2) Uani 1 1 d . .
N3 N 1.5100(6) 1.8230(6) 1.2013(4) 0.027(2) Uani 1 1 d . .
N4 N 1.5190(6) 1.7534(6) 1.1030(4) 0.024(2) Uani 1 1 d . .
H4 H 1.5790 1.7629 1.1156 0.028 Uiso 1 1 calc R .
N5 N 1.6761(6) 1.8511(6) 1.0314(3) 0.028(3) Uani 1 1 d . .
H5A H 1.6914 1.8393 1.0629 0.034 Uiso 1 1 calc R .
N6 N 1.7687(7) 1.9960(7) 1.0794(4) 0.029(3) Uani 1 1 d . .
N7 N 1.8980(7) 1.9585(6) 1.1565(4) 0.023(2) Uani 1 1 d . .
N8 N 1.9571(6) 1.7789(6) 1.1683(4) 0.019(2) Uani 1 1 d . .
N9 N 1.6902(6) 1.9741(5) 1.2089(4) 0.024(2) Uani 1 1 d . .
O1 O 1.7302(5) 1.7979(4) 1.1437(3) 0.023(2) Uani 1 1 d . .
O2 O 1.8548(5) 1.8693(5) 1.2531(3) 0.027(2) Uani 1 1 d . .
O3 O 2.1604(16) 2.2667(15) 1.0217(8) 0.209(10) Uani 1 1 d . U
O4 O 1.6143(12) 1.5962(10) 1.4048(6) 0.110(5) Uani 1 1 d . .
U1 U 1.79502(3) 1.83129(3) 1.19876(2) 0.02044(11) Uani 1 1 d . .

loop_
_atom_site_aniso_label
_atom_site_aniso_U_11
_atom_site_aniso_U_22
_atom_site_aniso_U_33
_atom_site_aniso_U_23
_atom_site_aniso_U_13
_atom_site_aniso_U_12
C1 0.016(6) 0.009(6) 0.027(8) -0.001(5) -0.003(6) 0.001(5)
C2 0.031(7) 0.013(6) 0.037(8) 0.003(6) -0.005(7) -0.003(5)
C3 0.021(6) 0.026(6) 0.028(7) 0.007(5) -0.005(7) 0.003(6)
C4 0.027(7) 0.025(8) 0.015(6) 0.003(5) 0.010(5) -0.003(5)
C5 0.014(6) 0.037(7) 0.016(7) -0.005(5) 0.006(5) 0.002(5)
C6 0.022(6) 0.018(6) 0.030(7) -0.004(7) 0.010(5) -0.003(6)
C7 0.023(7) 0.055(10) 0.029(9) 0.001(7) -0.007(7) 0.002(6)
C8 0.036(8) 0.043(9) 0.021(8) -0.007(7) 0.007(7) 0.006(7)
C9 0.072(11) 0.078(12) 0.047(11) -0.016(10) -0.003(9) 0.037(9)
C10 0.020(7) 0.032(8) 0.026(9) -0.002(6) -0.001(6) 0.007(6)
C11 0.033(8) 0.042(9) 0.049(10) -0.030(7) 0.003(7) 0.009(7)
C12 0.015(7) 0.030(8) 0.023(8) -0.002(6) 0.004(6) 0.009(5)
C13 0.017(7) 0.024(8) 0.023(7) 0.009(5) 0.003(6) -0.002(5)
C14 0.029(7) 0.028(8) 0.030(8) 0.003(6) 0.000(7) 0.000(6)
C15 0.012(6) 0.024(7) 0.033(8) 0.002(6) 0.001(6) -0.001(5)
C16 0.014(7) 0.057(9) 0.028(8) 0.006(7) -0.005(7) -0.006(6)
C17 0.037(9) 0.043(8) 0.038(9) -0.006(7) -0.017(7) -0.012(7)
C18 0.030(8) 0.032(8) 0.026(8) -0.009(6) -0.001(7) 0.005(6)
C19 0.026(7) 0.037(8) 0.023(8) -0.002(6) -0.004(6) -0.004(6)
C20 0.045(8) 0.018(7) 0.037(8) -0.001(5) 0.013(6) 0.001(5)
C21 0.049(8) 0.043(10) 0.043(9) -0.014(8) 0.002(7) -0.004(7)
C22 0.020(7) 0.031(7) 0.040(9) -0.002(7) -0.001(7) 0.004(6)
C23 0.036(7) 0.046(8) 0.032(8) -0.015(8) -0.005(6) 0.015(8)
C24 0.053(10) 0.036(8) 0.023(8) 0.003(6) -0.003(7) 0.015(7)
C25 0.024(7) 0.033(7) 0.023(7) 0.005(5) 0.005(8) 0.015(7)
C26 0.030(7) 0.021(7) 0.046(9) 0.001(7) 0.000(7) 0.014(6)
C27 0.026(7) 0.018(6) 0.034(8) 0.003(5) -0.009(7) -0.006(6)
C28 0.052(8) 0.022(6) 0.046(8) -0.003(7) -0.015(7) 0.007(8)
C29 0.048(10) 0.018(7) 0.064(11) 0.002(7) 0.001(8) 0.009(6)
C30 0.121(12) 0.026(7) 0.079(11) 0.010(9) -0.018(11) 0.020(12)
C31 0.051(9) 0.032(8) 0.030(9) 0.008(7) 0.005(8) -0.002(7)
C32 0.106(11) 0.030(7) 0.043(9) 0.003(9) -0.012(11) -0.012(7)
C33 0.035(8) 0.022(7) 0.043(10) -0.007(7) -0.008(7) 0.000(6)
C34 0.026(7) 0.021(7) 0.046(10) 0.008(6) -0.002(7) 0.005(6)
C35 0.028(8) 0.025(7) 0.024(8) 0.000(6) 0.000(6) -0.011(6)
C36 0.022(6) 0.020(8) 0.015(7) -0.006(5) -0.007(5) 0.001(5)
C37 0.014(6) 0.018(7) 0.035(8) -0.002(5) 0.003(6) 0.002(5)
C38 0.018(6) 0.022(7) 0.026(8) 0.003(5) -0.007(6) 0.004(5)
C39 0.014(6) 0.025(7) 0.021(7) -0.001(5) 0.003(6) 0.000(5)
C40 0.014(6) 0.018(7) 0.023(7) -0.003(5) 0.004(6) -0.002(5)
C41 0.026(7) 0.035(8) 0.030(9) -0.009(6) -0.005(7) -0.005(6)
C42 0.046(8) 0.013(7) 0.059(11) -0.002(6) 0.016(7) 0.006(6)
C43 0.047(7) 0.058(8) 0.104(9) -0.046(7) -0.029(8) 0.021(6)
C44 0.047(7) 0.058(8) 0.104(9) -0.046(7) -0.029(8) 0.021(6)
C45 0.079(8) 0.031(7) 0.104(11) -0.008(7) -0.016(8) 0.017(6)
C46 0.103(15) 0.081(15) 0.084(17) 0.004(12) -0.007(12) 0.046(12)
C47 0.079(8) 0.031(7) 0.104(11) -0.008(7) -0.016(8) 0.017(6)
C48 0.28(4) 0.25(3) 0.136(17) 0.050(16) 0.021(18) -0.11(2)
C49 0.17(2) 0.21(2) 0.143(18) 0.054(18) 0.04(2) -0.03(2)
C50 0.26(4) 0.24(3) 0.131(17) 0.055(16) 0.014(16) -0.06(2)
C51 0.35(4) 0.26(3) 0.121(16) 0.057(18) -0.02(2) -0.12(3)
C52 0.134(18) 0.074(16) 0.12(2) -0.003(15) 0.020(17) -0.022(15)
C53 0.15(2) 0.12(3) 0.21(4) 0.07(3) 0.08(3) 0.01(2)
C54 0.27(4) 0.18(3) 0.11(3) -0.01(3) 0.07(3) -0.11(3)
C55 0.22(3) 0.09(2) 0.16(3) -0.04(2) 0.04(2) 0.01(2)
N1 0.019(5) 0.020(5) 0.033(6) -0.003(5) -0.004(4) 0.008(5)
N2 0.023(6) 0.035(6) 0.016(6) -0.004(5) -0.006(5) 0.005(5)
N3 0.021(5) 0.036(5) 0.026(6) 0.002(7) 0.000(5) 0.002(5)
N4 0.015(5) 0.034(6) 0.021(6) -0.002(5) -0.004(5) -0.003(4)
N5 0.022(6) 0.047(7) 0.016(6) 0.001(5) -0.007(4) 0.004(5)
N6 0.030(7) 0.030(6) 0.029(7) 0.004(5) -0.008(5) 0.003(5)
N7 0.016(5) 0.019(5) 0.032(7) 0.005(5) -0.005(5) -0.005(4)
N8 0.015(5) 0.014(5) 0.027(7) 0.003(5) 0.009(5) 0.000(4)
N9 0.011(5) 0.013(4) 0.048(7) 0.004(4) 0.006(5) 0.001(4)
O1 0.019(5) 0.021(4) 0.028(5) -0.003(3) 0.003(4) 0.000(3)
O2 0.022(4) 0.027(5) 0.033(5) -0.009(4) 0.004(4) 0.003(4)
O3 0.27(3) 0.24(2) 0.124(13) 0.061(15) 0.008(16) -0.101(17)
O4 0.169(14) 0.070(10) 0.092(12) 0.005(9) 0.019(11) -0.031(10)
U1 0.01918(19) 0.01790(17) 0.0242(2) -0.0003(2) -0.0013(2) 0.0011(2)

loop_
_atom_type_symbol
_atom_type_description
_atom_type_scat_dispersion_real
_atom_type_scat_dispersion_imag
_atom_type_scat_source
C C 0.0033 0.0016 'International Tables Vol C Tables 4.2.6.8 and 6.1.1.4'
H H 0.0000 0.0000 'International Tables Vol C Tables 4.2.6.8 and 6.1.1.4'
N N 0.0061 0.0033 'International Tables Vol C Tables 4.2.6.8 and 6.1.1.4'
O O 0.0106 0.0060 'International Tables Vol C Tables 4.2.6.8 and 6.1.1.4'
U U -9.6767 9.6646 'International Tables Vol C Tables 4.2.6.8 and 6.1.1.4'

loop_
_exptl_crystal_face_index_h
_exptl_crystal_face_index_k
_exptl_crystal_face_index_l
_exptl_crystal_face_perp_dist
_exptl_oxdiff_crystal_face_indexfrac_h
_exptl_oxdiff_crystal_face_indexfrac_k
_exptl_oxdiff_crystal_face_indexfrac_l
_exptl_oxdiff_crystal_face_x
_exptl_oxdiff_crystal_face_y
_exptl_oxdiff_crystal_face_z
0 12 -31 0.0395 0.0000 12.0000 -31.0000 -0.9879 -0.1668 -0.1069
0 -12 31 0.0395 -0.0000 -12.0000 31.0000 0.9879 0.1668 0.1069
18 -6 -8 0.0904 18.0000 -6.0000 -8.0000 0.0984 0.0208 -1.0157
-18 6 8 0.0904 -18.0000 6.0000 8.0000 -0.0984 -0.0208 1.0157
1 20 8 0.0656 1.0000 20.0000 8.0000 -0.5468 0.7912 0.2327
-1 -20 -8 0.0656 -1.0000 -20.0000 -8.0000 0.5468 -0.7912 -0.2327
14 14 -1 0.0751 14.0000 14.0000 -1.0000 -0.4770 0.6970 -0.5441
-13 -15 0 0.0616 -13.0000 -15.0000 -0.0000 0.4955 -0.7266 0.4760
0 -20 -8 0.0410 0.0000 -20.0000 -8.0000 0.5489 -0.7717 -0.2820
0 15 25 0.0524 -0.0000 15.0000 25.0000 -0.0621 0.9131 0.3581
0 -12 -30 0.0338 0.0000 -12.0000 -30.0000 -0.1342 -0.9064 -0.3636
-15 -7 -18 0.0751 -15.0000 -7.0000 -18.0000 -0.1182 -0.8299 0.5240

loop_
_geom_angle_atom_site_label_1
_geom_angle_atom_site_label_2
_geom_angle_atom_site_label_3
_geom_angle
C2 C1 C40 128.1(10)
N1 C1 C2 109.5(10)
N1 C1 C40 122.1(9)
C1 C2 H2 126.0
C1 C2 C3 108.1(10)
C3 C2 H2 126.0
C2 C3 H3 126.7
C2 C3 C4 106.6(10)
C4 C3 H3 126.7
C5 C4 C3 131.8(10)
C5 C4 N1 119.5(9)
N1 C4 C3 108.4(9)
C4 C5 H5 119.8
N2 C5 C4 120.5(10)
N2 C5 H5 119.8
C7 C6 C13 120.6(12)
C7 C6 N2 121.2(11)
C13 C6 N2 118.1(10)
C6 C7 H7 119.4
C6 C7 C8 121.3(12)
C8 C7 H7 119.4
C7 C8 C9 118.8(12)
C10 C8 C7 118.7(12)
C10 C8 C9 122.5(11)
C8 C9 H9A 109.5
C8 C9 H9B 109.5
C8 C9 H9C 109.5
H9A C9 H9B 109.5
H9A C9 H9C 109.5
H9B C9 H9C 109.5
C8 C10 C11 119.9(11)
C12 C10 C8 119.0(11)
C12 C10 C11 121.1(11)
C10 C11 H11A 109.5
C10 C11 H11B 109.5
C10 C11 H11C 109.5
H11A C11 H11B 109.5
H11A C11 H11C 109.5
H11B C11 H11C 109.5
C10 C12 H12 118.7
C10 C12 C13 122.5(12)
C13 C12 H12 118.7
C6 C13 C12 117.8(12)
C6 C13 N3 117.1(10)
C12 C13 N3 125.0(10)
C15 C14 H14 118.9
N3 C14 H14 118.9
N3 C14 C15 122.2(11)
C16 C15 C14 131.4(11)
N4 C15 C14 121.6(11)
N4 C15 C16 106.9(11)
C15 C16 H16 126.5
C15 C16 C17 107.1(10)
C17 C16 H16 126.5
C16 C17 H17 125.6
C18 C17 C16 108.8(11)
C18 C17 H17 125.6
C17 C18 C19 132.2(12)
C17 C18 N4 106.5(11)
N4 C18 C19 121.2(10)
C18 C19 C20 111.6(10)
C18 C19 C21 108.4(9)
C21 C19 C20 107.6(10)
C22 C19 C18 109.2(10)
C22 C19 C20 110.4(9)
C22 C19 C21 109.7(11)
C19 C20 H20A 109.5
C19 C20 H20B 109.5
C19 C20 H20C 109.5
H20A C20 H20B 109.5
H20A C20 H20C 109.5
H20B C20 H20C 109.5
C19 C21 H21A 109.5
C19 C21 H21B 109.5
C19 C21 H21C 109.5
H21A C21 H21B 109.5
H21A C21 H21C 109.5
H21B C21 H21C 109.5
C23 C22 C19 131.4(12)
N5 C22 C19 122.7(11)
N5 C22 C23 105.9(11)
C22 C23 H23 126.3
C22 C23 C24 107.4(12)
C24 C23 H23 126.3
C23 C24 H24 125.4
C25 C24 C23 109.2(12)
C25 C24 H24 125.4
C24 C25 C26 133.8(12)
C24 C25 N5 106.3(11)
N5 C25 C26 119.8(11)
C25 C26 H26 119.2
N6 C26 C25 121.6(11)
N6 C26 H26 119.2
C28 C27 C34 116.9(11)
C28 C27 N6 124.9(11)
N6 C27 C34 118.1(10)
C27 C28 H28 118.3
C27 C28 C29 123.4(12)
C29 C28 H28 118.3
C28 C29 C30 119.1(12)
C31 C29 C28 118.8(12)
C31 C29 C30 122.1(13)
C29 C30 H30A 109.5
C29 C30 H30B 109.5
C29 C30 H30C 109.5
H30A C30 H30B 109.5
H30A C30 H30C 109.5
H30B C30 H30C 109.5
C29 C31 C32 121.7(12)
C29 C31 C33 118.7(13)
C33 C31 C32 119.6(13)
C31 C32 H32A 109.5
C31 C32 H32B 109.5
C31 C32 H32C 109.5
H32A C32 H32B 109.5
H32A C32 H32C 109.5
H32B C32 H32C 109.5
C31 C33 H33 119.1
C34 C33 C31 121.8(13)
C34 C33 H33 119.1
C27 C34 N7 117.7(11)
C33 C34 C27 120.4(11)
C33 C34 N7 122.0(12)
C36 C35 H35 119.1
N7 C35 H35 119.1
N7 C35 C36 121.8(11)
C37 C36 C35 130.5(11)
C37 C36 N8 110.9(10)
N8 C36 C35 118.4(10)
C36 C37 H37 127.2
C36 C37 C38 105.6(10)
C38 C37 H37 127.2
C37 C38 H38 126.5
C39 C38 C37 106.9(9)
C39 C38 H38 126.5
C38 C39 C40 128.7(10)
N8 C39 C38 110.6(10)
N8 C39 C40 120.5(9)
C1 C40 C39 108.3(9)
C1 C40 C42 110.6(10)
C39 C40 C42 108.8(8)
C41 C40 C1 109.7(9)
C41 C40 C39 109.1(10)
C41 C40 C42 110.2(10)
C40 C41 H41A 109.5
C40 C41 H41B 109.5
C40 C41 H41C 109.5
H41A C41 H41B 109.5
H41A C41 H41C 109.5
H41B C41 H41C 109.5
C40 C42 H42A 109.5
C40 C42 H42B 109.5
C40 C42 H42C 109.5
H42A C42 H42B 109.5
H42A C42 H42C 109.5
H42B C42 H42C 109.5
C44 C43 H43 120.9
C44 C43 N9 118.3(14)
N9 C43 H43 120.9
C43 C44 H44 119.8
C45 C44 C43 120.5(16)
C45 C44 H44 119.8
C44 C45 H45 118.9
C46 C45 C44 122.2(16)
C46 C45 H45 118.9
C45 C46 H46 121.0
C45 C46 C47 117.9(19)
C47 C46 H46 121.0
C46 C47 H47 117.6
C46 C47 N9 124.7(17)
N9 C47 H47 117.6
H48A C48 H48B 108.4
C49 C48 H48A 110.0
C49 C48 H48B 110.0
O3 C48 H48A 110.0
O3 C48 H48B 110.0
O3 C48 C49 108(3)
C48 C49 H49A 111.0
C48 C49 H49B 111.0
C48 C49 C50 104(3)
H49A C49 H49B 109.0
C50 C49 H49A 111.0
C50 C49 H49B 111.0
C49 C50 H50A 109.0
C49 C50 H50B 109.0
H50A C50 H50B 107.8
C51 C50 C49 113(3)
C51 C50 H50A 109.0
C51 C50 H50B 109.0
C50 C51 H51A 111.3
C50 C51 H51B 111.3
H51A C51 H51B 109.2
O3 C51 C50 102(3)
O3 C51 H51A 111.3
O3 C51 H51B 111.3
H52A C52 H52B 108.1
C53 C52 H52A 109.6
C53 C52 H52B 109.6
O4 C52 H52A 109.6
O4 C52 H52B 109.6
O4 C52 C53 110(2)
C52 C53 H53A 110.6
C52 C53 H53B 110.6
C52 C53 C54 106(2)
H53A C53 H53B 108.7
C54 C53 H53A 110.6
C54 C53 H53B 110.6
C53 C54 H54A 110.5
C53 C54 H54B 110.5
C53 C54 C55 106(3)
H54A C54 H54B 108.7
C55 C54 H54A 110.5
C55 C54 H54B 110.5
C54 C55 H55A 110.2
C54 C55 H55B 110.2
C54 C55 O4 108(2)
H55A C55 H55B 108.5
O4 C55 H55A 110.2
O4 C55 H55B 110.2
C1 N1 C4 107.3(9)
C1 N1 U1 136.4(7)
C4 N1 U1 115.4(7)
C5 N2 C6 118.4(10)
C5 N2 U1 115.5(7)
C6 N2 U1 123.8(7)
C14 N3 C13 121.9(10)
C15 N4 C18 110.7(9)
C15 N4 H4 124.6
C18 N4 H4 124.6
C22 N5 C25 111.0(10)
C22 N5 H5A 124.5
C25 N5 H5A 124.5
C26 N6 C27 121.1(10)
C34 N7 U1 130.1(7)
C35 N7 C34 116.4(10)
C35 N7 U1 111.1(7)
C36 N8 U1 113.1(7)
C39 N8 C36 105.9(9)
C39 N8 U1 135.1(7)
C43 N9 U1 118.6(8)
C47 N9 C43 116.3(11)
C47 N9 U1 125.1(9)
C48 O3 C51 112(2)
C52 O4 C55 106.2(17)
N1 U1 N2 66.3(3)
N1 U1 N7 137.9(3)
N1 U1 N9 145.5(3)
N2 U1 N7 151.7(3)
N8 U1 N1 71.4(3)
N8 U1 N2 136.6(3)
N8 U1 N7 67.0(3)
N8 U1 N9 141.9(3)
N9 U1 N2 79.3(3)
N9 U1 N7 75.0(3)
O1 U1 N1 93.2(3)
O1 U1 N2 97.2(3)
O1 U1 N7 95.7(3)
O1 U1 N8 94.1(3)
O1 U1 N9 92.7(3)
O2 U1 N1 89.3(3)
O2 U1 N2 82.3(3)
O2 U1 N7 83.5(3)
O2 U1 N8 88.3(3)
O2 U1 N9 84.2(3)
O2 U1 O1 177.0(3)

loop_
_geom_bond_atom_site_label_1
_geom_bond_atom_site_label_2
_geom_bond_distance
C1 C2 1.382(14)
C1 C40 1.515(14)
C1 N1 1.352(12)
C2 H2 0.9500
C2 C3 1.384(15)
C3 H3 0.9500
C3 C4 1.397(13)
C4 C5 1.393(13)
C4 N1 1.394(12)
C5 H5 0.9500
C5 N2 1.294(12)
C6 C7 1.373(14)
C6 C13 1.383(14)
C6 N2 1.457(13)
C7 H7 0.9500
C7 C8 1.402(16)
C8 C9 1.520(17)
C8 C10 1.390(16)
C9 H9A 0.9800
C9 H9B 0.9800
C9 H9C 0.9800
C10 C11 1.511(14)
C10 C12 1.382(15)
C11 H11A 0.9800
C11 H11B 0.9800
C11 H11C 0.9800
C12 H12 0.9500
C12 C13 1.392(14)
C13 N3 1.407(14)
C14 H14 0.9500
C14 C15 1.418(16)
C14 N3 1.272(13)
C15 C16 1.383(15)
C15 N4 1.366(13)
C16 H16 0.9500
C16 C17 1.425(17)
C17 H17 0.9500
C17 C18 1.354(15)
C18 C19 1.512(16)
C18 N4 1.389(14)
C19 C20 1.550(14)
C19 C21 1.522(15)
C19 C22 1.491(15)
C20 H20A 0.9800
C20 H20B 0.9800
C20 H20C 0.9800
C21 H21A 0.9800
C21 H21B 0.9800
C21 H21C 0.9800
C22 C23 1.391(16)
C22 N5 1.359(13)
C23 H23 0.9500
C23 C24 1.395(17)
C24 H24 0.9500
C24 C25 1.348(16)
C25 C26 1.425(16)
C25 N5 1.380(13)
C26 H26 0.9500
C26 N6 1.264(13)
C27 C28 1.379(14)
C27 C34 1.410(16)
C27 N6 1.402(14)
C28 H28 0.9500
C28 C29 1.392(16)
C29 C30 1.521(16)
C29 C31 1.383(17)
C30 H30A 0.9800
C30 H30B 0.9800
C30 H30C 0.9800
C31 C32 1.495(17)
C31 C33 1.401(15)
C32 H32A 0.9800
C32 H32B 0.9800
C32 H32C 0.9800
C33 H33 0.9500
C33 C34 1.365(17)
C34 N7 1.447(14)
C35 H35 0.9500
C35 C36 1.436(15)
C35 N7 1.285(13)
C36 C37 1.373(13)
C36 N8 1.378(13)
C37 H37 0.9500
C37 C38 1.395(14)
C38 H38 0.9500
C38 C39 1.385(14)
C39 C40 1.538(14)
C39 N8 1.340(13)
C40 C41 1.513(15)
C40 C42 1.561(14)
C41 H41A 0.9800
C41 H41B 0.9800
C41 H41C 0.9800
C42 H42A 0.9800
C42 H42B 0.9800
C42 H42C 0.9800
C43 H43 0.9500
C43 C44 1.351(17)
C43 N9 1.391(14)
C44 H44 0.9500
C44 C45 1.32(2)
C45 H45 0.9500
C45 C46 1.30(2)
C46 H46 0.9500
C46 C47 1.315(19)
C47 H47 0.9500
C47 N9 1.326(15)
C48 H48A 0.9900
C48 H48B 0.9900
C48 C49 1.39(2)
C48 O3 1.35(3)
C49 H49A 0.9900
C49 H49B 0.9900
C49 C50 1.40(3)
C50 H50A 0.9900
C50 H50B 0.9900
C50 C51 1.39(2)
C51 H51A 0.9900
C51 H51B 0.9900
C51 O3 1.37(3)
C52 H52A 0.9900
C52 H52B 0.9900
C52 C53 1.41(3)
C52 O4 1.37(2)
C53 H53A 0.9900
C53 H53B 0.9900
C53 C54 1.42(3)
C54 H54A 0.9900
C54 H54B 0.9900
C54 C55 1.42(3)
C55 H55A 0.9900
C55 H55B 0.9900
C55 O4 1.44(2)
N1 U1 2.462(10)
N2 U1 2.545(9)
N4 H4 0.8800
N5 H5A 0.8800
N7 U1 2.581(9)
N8 U1 2.439(8)
N9 U1 2.539(8)
O1 U1 1.773(7)
O2 U1 1.746(7)

loop_
_geom_torsion_atom_site_label_1
_geom_torsion_atom_site_label_2
_geom_torsion_atom_site_label_3
_geom_torsion_atom_site_label_4
_geom_torsion
C1 C2 C3 C4 0.6(12)
C2 C1 C40 C39 -135.7(11)
C2 C1 C40 C41 105.3(13)
C2 C1 C40 C42 -16.5(15)
C2 C1 N1 C4 2.0(12)
C2 C1 N1 U1 170.4(7)
C2 C3 C4 C5 174.5(11)
C2 C3 C4 N1 0.7(12)
C3 C4 C5 N2 -172.2(11)
C3 C4 N1 C1 -1.7(12)
C3 C4 N1 U1 -172.8(7)
C4 C5 N2 C6 -177.5(9)
C4 C5 N2 U1 -13.7(13)
C5 C4 N1 C1 -176.4(9)
C5 C4 N1 U1 12.5(12)
C6 C7 C8 C9 -177.7(13)
C6 C7 C8 C10 0.0(19)
C6 C13 N3 C14 145.8(11)
C7 C6 C13 C12 2.2(17)
C7 C6 C13 N3 178.9(11)
C7 C6 N2 C5 57.0(16)
C7 C6 N2 U1 -105.3(11)
C7 C8 C10 C11 -176.0(11)
C7 C8 C10 C12 2.6(18)
C8 C10 C12 C13 -2.9(19)
C9 C8 C10 C11 1.6(19)
C9 C8 C10 C12 -179.8(13)
C10 C12 C13 C6 0.5(18)
C10 C12 C13 N3 -176.0(11)
C11 C10 C12 C13 175.6(11)
C12 C13 N3 C14 -37.7(17)
C13 C6 C7 C8 -2.4(19)
C13 C6 N2 C5 -126.1(11)
C13 C6 N2 U1 71.5(12)
C14 C15 C16 C17 -178.8(12)
C14 C15 N4 C18 179.6(11)
C15 C14 N3 C13 178.2(11)
C15 C16 C17 C18 0.7(15)
C16 C15 N4 C18 2.1(13)
C16 C17 C18 C19 -175.9(13)
C16 C17 C18 N4 0.6(15)
C17 C18 C19 C20 -133.2(14)
C17 C18 C19 C21 -15.0(19)
C17 C18 C19 C22 104.5(16)
C17 C18 N4 C15 -1.7(14)
C18 C19 C22 C23 -111.4(15)
C18 C19 C22 N5 69.2(14)
C19 C18 N4 C15 175.2(11)
C19 C22 C23 C24 178.8(12)
C19 C22 N5 C25 -178.4(11)
C20 C19 C22 C23 125.7(13)
C20 C19 C22 N5 -53.8(15)
C21 C19 C22 C23 7.3(18)
C21 C19 C22 N5 -172.1(10)
C22 C23 C24 C25 0.8(15)
C23 C22 N5 C25 2.1(13)
C23 C24 C25 C26 -176.8(13)
C23 C24 C25 N5 0.5(14)
C24 C25 C26 N6 174.0(13)
C24 C25 N5 C22 -1.6(14)
C25 C26 N6 C27 -173.2(12)
C26 C25 N5 C22 176.1(10)
C27 C28 C29 C30 -178.0(13)
C27 C28 C29 C31 0(2)
C27 C34 N7 C35 122.6(13)
C27 C34 N7 U1 -76.7(15)
C28 C27 C34 C33 -1(2)
C28 C27 C34 N7 179.2(11)
C28 C27 N6 C26 36.8(19)
C28 C29 C31 C32 -179.8(13)
C28 C29 C31 C33 0(2)
C29 C31 C33 C34 0(2)
C30 C29 C31 C32 -2(2)
C30 C29 C31 C33 177.7(14)
C31 C33 C34 C27 1(2)
C31 C33 C34 N7 -179.5(12)
C32 C31 C33 C34 179.5(12)
C33 C34 N7 C35 -57.2(17)
C33 C34 N7 U1 103.5(13)
C34 C27 C28 C29 1(2)
C34 C27 N6 C26 -147.2(12)
C35 C36 C37 C38 -175.9(12)
C35 C36 N8 C39 175.5(10)
C35 C36 N8 U1 -27.4(13)
C36 C35 N7 C34 -178.9(11)
C36 C35 N7 U1 16.8(14)
C36 C37 C38 C39 1.9(13)
C37 C36 N8 C39 0.2(13)
C37 C36 N8 U1 157.2(7)
C37 C38 C39 C40 173.0(12)
C37 C38 C39 N8 -1.9(14)
C38 C39 C40 C1 124.6(12)
C38 C39 C40 C41 -116.0(13)
C38 C39 C40 C42 4.3(18)
C38 C39 N8 C36 1.1(13)
C38 C39 N8 U1 -148.5(8)
C40 C1 C2 C3 -176.5(10)
C40 C1 N1 C4 177.3(9)
C40 C1 N1 U1 -14.4(16)
C40 C39 N8 C36 -174.3(10)
C40 C39 N8 U1 36.2(17)
C43 C44 C45 C46 3(3)
C44 C43 N9 C47 3(2)
C44 C43 N9 U1 -177.5(12)
C44 C45 C46 C47 1(3)
C45 C46 C47 N9 -2(3)
C46 C47 N9 C43 0(2)
C46 C47 N9 U1 -179.3(13)
C48 C49 C50 C51 -4(4)
C49 C48 O3 C51 -6(4)
C49 C50 C51 O3 1(4)
C50 C51 O3 C48 3(4)
C52 C53 C54 C55 20(4)
C53 C52 O4 C55 6(3)
C53 C54 C55 O4 -17(4)
C54 C55 O4 C52 7(3)
N1 C1 C2 C3 -1.6(12)
N1 C1 C40 C39 50.0(13)
N1 C1 C40 C41 -69.0(13)
N1 C1 C40 C42 169.2(10)
N1 C4 C5 N2 1.1(16)
N2 C6 C7 C8 174.3(11)
N2 C6 C13 C12 -174.7(10)
N2 C6 C13 N3 2.1(16)
N3 C14 C15 C16 179.8(12)
N3 C14 C15 N4 2.9(18)
N4 C15 C16 C17 -1.7(14)
N4 C18 C19 C20 50.7(15)
N4 C18 C19 C21 169.0(11)
N4 C18 C19 C22 -71.5(14)
N5 C22 C23 C24 -1.7(13)
N5 C25 C26 N6 -3.0(17)
N6 C27 C28 C29 176.6(13)
N6 C27 C34 C33 -177.3(12)
N6 C27 C34 N7 2.9(18)
N7 C35 C36 C37 -179.4(12)
N7 C35 C36 N8 6.3(17)
N8 C36 C37 C38 -1.3(13)
N8 C39 C40 C1 -60.9(14)
N8 C39 C40 C41 58.5(14)
N8 C39 C40 C42 178.7(11)
N9 C43 C44 C45 -4(3)
O3 C48 C49 C50 6(4)
O4 C52 C53 C54 -16(4)

loop_
_twin_individual_id
_twin_individual_mass_fraction_refined
1 0.549(9)
2 0.451(9)
